data_7006924
loop_
_publ_author_name
'Chow, Hoi Shan'
'Constable, Edwin C.'
'Housecroft, Catherine E.'
'Neuburger, Markus'
'Schaffner, Silvia'

_publ_section_title
;
 Ligands and complexes with supramolecular aromatic-aromatic
 interactions: iron(II) and ruthenium(II) complexes of
 2,2':6',2''-terpyridines with pendant naphthalene groups.
;
_journal_issue 23
_journal_name_full 'Dalton transactions (Cambridge, England : 2003)'
_journal_page_first 2881
_journal_page_last 2890
_journal_paper_doi 10.1039/b515610f
_journal_year 2006
_chemical_formula_moiety 'C52 H38 Fe N6 O2, 2(F6 P), C2 H3 N'
_chemical_formula_sum 'C54 H41 F12 Fe N7 O2 P2'
_chemical_formula_weight 1165.74
_space_group_IT_number 2
_symmetry_cell_setting triclinic
_symmetry_space_group_name_Hall '-P 1'
_symmetry_space_group_name_H-M 'P -1'
_atom_sites_solution_hydrogens geom
_atom_sites_solution_primary direct
_audit_creation_date 05-10-26
_audit_creation_method CRYSTALS_ver_12.24
_cell_angle_alpha 85.194(13)
_cell_angle_beta 85.942(11)
_cell_angle_gamma 76.607(13)
_cell_formula_units_Z 2
_cell_length_a 12.640(2)
_cell_length_b 13.617(3)
_cell_length_c 14.744(2)
_cell_measurement_reflns_used 0
_cell_measurement_temperature 173
_cell_measurement_theta_max 0
_cell_measurement_theta_min 0
_cell_volume 2456.6(8)
_computing_cell_refinement 'Denzo/Scalepack (Otwinowski & Minor, 1996)'
_computing_data_collection 'COLLECT (Nonius BV, 1997)'
_computing_data_reduction 'Denzo/Scalepack (Otwinowski & Minor, 1996)'
_computing_molecular_graphics 'CAMERON (Watkin et al 1996)'
_computing_publication_material 'CRYSTALS (Betteridge et al 2003)'
_computing_structure_refinement 'CRYSTALS (Betteridge et al 2003)'
_computing_structure_solution 'SIR92 (Altomare et al, 1994)'
_diffrn_ambient_temperature 173
_diffrn_measured_fraction_theta_full 0.997
_diffrn_measured_fraction_theta_max 0.997
_diffrn_measurement_device_type 'Nonius Kappa CCD'
_diffrn_measurement_method '\f & \w scans'
_diffrn_radiation_monochromator graphite
_diffrn_radiation_type 'Mo K\a'
_diffrn_radiation_wavelength 0.71073
_diffrn_reflns_av_R_equivalents 0.079
_diffrn_reflns_limit_h_max 19
_diffrn_reflns_limit_h_min -19
_diffrn_reflns_limit_k_max 20
_diffrn_reflns_limit_k_min -20
_diffrn_reflns_limit_l_max 22
_diffrn_reflns_limit_l_min -22
_diffrn_reflns_number 126877
_diffrn_reflns_theta_full 32.499
_diffrn_reflns_theta_max 32.499
_diffrn_reflns_theta_min 3.081
_diffrn_standards_number 0
_exptl_absorpt_coefficient_mu 0.470
_exptl_absorpt_correction_T_max 0.91
_exptl_absorpt_correction_T_min 0.91
_exptl_absorpt_correction_type multi-scan
_exptl_absorpt_process_details 'Denzo/Scalepack (Otwinowski & Minor, 1996)'
_exptl_crystal_colour purple
_exptl_crystal_density_diffrn 1.576
_exptl_crystal_description plate
_exptl_crystal_F_000 1188
_exptl_crystal_size_max 0.41
_exptl_crystal_size_mid 0.21
_exptl_crystal_size_min 0.20
_refine_diff_density_max 0.44
_refine_diff_density_min -0.37
_refine_ls_extinction_method None
_refine_ls_goodness_of_fit_ref 1.0914
_refine_ls_hydrogen_treatment constr
_refine_ls_matrix_type full
_refine_ls_number_parameters 703
_refine_ls_number_reflns 11383
_refine_ls_number_restraints 0
_refine_ls_R_factor_all 0.0652
_refine_ls_R_factor_gt 0.0342
_refine_ls_shift/su_max 0.015076
_refine_ls_structure_factor_coef F
_refine_ls_weighting_details
;
Method, part 1, Chebychev polynomial, (Watkin, 1994, Prince, 1982)
[weight] = 1.0/[A~0~*T~0~(x)+A~1~*T~1~(x) ... +A~n-1~]*T~n-1~(x)]
where A~i~ are the Chebychev coefficients listed below and x= Fcalc/Fmax
Method = Robust Weighting (Prince, 1982)
W = [weight] * [1-(deltaF/6*sigmaF)^2^]^2^
A~i~ are:
2.19 -0.274 1.57
;
_refine_ls_weighting_scheme calc
_refine_ls_wR_factor_all 0.0547
_refine_ls_wR_factor_gt 0.0373
_refine_ls_wR_factor_ref 0.0373
_reflns_limit_h_max 19
_reflns_limit_h_min -18
_reflns_limit_k_max 20
_reflns_limit_k_min -20
_reflns_limit_l_max 22
_reflns_limit_l_min 0
_reflns_number_gt 11383
_reflns_number_total 17732
_reflns_threshold_expression I>3.00u(I)
_oxford_diffrn_Wilson_B_factor 0.00
_oxford_diffrn_Wilson_scale 0.00
_oxford_refine_ls_scale 0.9968(8)
_oxford_structure_analysis_title '9041551 hsc72_173k'
_cod_data_source_file b515610f.txt
_cod_data_source_block hsc72_173k
_cod_depositor_comments
;
The following automatic conversions were performed:
'_symmetry_cell_setting' value 'Triclinic' changed to 'triclinic'
according to '/home/saulius/struct/CIF-dictionaries/cif_core.dic'
dictionary named 'cif_core.dic' version 2.4.1 from 2010-06-29.

Automatic conversion script
Id: cif_fix_enum 1527 2010-12-29 10:47:43Z saulius 
;
_cod_original_cell_volume 2456.6(7)
_cod_database_code 7006924

loop_
_symmetry_equiv_pos_as_xyz
x,y,z
-x,-y,-z

loop_
_atom_site_label
_atom_site_type_symbol
_atom_site_fract_x
_atom_site_fract_y
_atom_site_fract_z
_atom_site_U_iso_or_equiv
_atom_site_occupancy
_atom_site_adp_type
_atom_site_refinement_flags_posn
_atom_site_refinement_flags_adp
_atom_site_refinement_flags_occupancy
_atom_site_disorder_assembly
_atom_site_disorder_group
_atom_site_attached_hydrogens
Fe1 Fe 0.289311(15) 0.185991(15) 0.248185(12) 0.0138 1.0000 Uani . . . . . .
N1 N 0.36336(9) 0.06842(9) 0.32679(8) 0.0167 1.0000 Uani . . . . . .
N2 N 0.19839(9) 0.20671(9) 0.35525(7) 0.0159 1.0000 Uani . . . . . .
N3 N 0.18054(9) 0.30637(9) 0.20482(7) 0.0167 1.0000 Uani . . . . . .
N4 N 0.21455(9) 0.10314(9) 0.18329(7) 0.0162 1.0000 Uani . . . . . .
N5 N 0.38104(9) 0.16999(8) 0.14166(7) 0.0151 1.0000 Uani . . . . . .
N6 N 0.39159(9) 0.26913(9) 0.27457(7) 0.0172 1.0000 Uani . . . . . .
N7 N 0.3206(3) 0.3875(2) -0.08450(16) 0.0883 1.0000 Uani . . . . . .
C1 C 0.44931(11) -0.00462(11) 0.30386(10) 0.0211 1.0000 Uani . . . . . .
C2 C 0.49390(12) -0.08413(11) 0.36426(11) 0.0233 1.0000 Uani . . . . . .
C3 C 0.44833(12) -0.08929(11) 0.45193(10) 0.0221 1.0000 Uani . . . . . .
C4 C 0.35927(11) -0.01451(11) 0.47713(9) 0.0190 1.0000 Uani . . . . . .
C5 C 0.31886(10) 0.06293(10) 0.41354(9) 0.0158 1.0000 Uani . . . . . .
C6 C 0.22375(10) 0.14536(10) 0.43081(8) 0.0157 1.0000 Uani . . . . . .
C7 C 0.16498(11) 0.16340(11) 0.51244(9) 0.0179 1.0000 Uani . . . . . .
C8 C 0.07738(11) 0.24712(11) 0.51536(9) 0.0175 1.0000 Uani . . . . . .
C9 C 0.04862(11) 0.30903(11) 0.43634(9) 0.0181 1.0000 Uani . . . . . .
C10 C 0.11269(10) 0.28583(10) 0.35725(8) 0.0162 1.0000 Uani . . . . . .
C11 C 0.09896(11) 0.34126(10) 0.26739(9) 0.0168 1.0000 Uani . . . . . .
C12 C 0.01160(12) 0.41975(12) 0.24570(10) 0.0231 1.0000 Uani . . . . . .
C13 C 0.00678(13) 0.46385(12) 0.15766(11) 0.0265 1.0000 Uani . . . . . .
C14 C 0.08976(13) 0.42929(12) 0.09434(10) 0.0247 1.0000 Uani . . . . . .
C15 C 0.17530(12) 0.35115(11) 0.12022(9) 0.0205 1.0000 Uani . . . . . .
C16 C 0.11989(11) 0.07729(11) 0.20867(10) 0.0209 1.0000 Uani . . . . . .
C17 C 0.07114(12) 0.02334(13) 0.15506(11) 0.0260 1.0000 Uani . . . . . .
C18 C 0.12211(13) -0.00669(13) 0.07256(11) 0.0259 1.0000 Uani . . . . . .
C19 C 0.21928(12) 0.01968(11) 0.04484(10) 0.0213 1.0000 Uani . . . . . .
C20 C 0.26224(11) 0.07562(10) 0.10076(9) 0.0166 1.0000 Uani . . . . . .
C21 C 0.35907(10) 0.11623(10) 0.07544(8) 0.0153 1.0000 Uani . . . . . .
C22 C 0.41743(11) 0.11098(10) -0.00717(9) 0.0172 1.0000 Uani . . . . . .
C23 C 0.50011(11) 0.16436(10) -0.02199(9) 0.0176 1.0000 Uani . . . . . .
C24 C 0.52466(11) 0.21746(11) 0.04731(9) 0.0187 1.0000 Uani . . . . . .
C25 C 0.46208(10) 0.21923(10) 0.12846(8) 0.0159 1.0000 Uani . . . . . .
C26 C 0.46860(11) 0.27686(10) 0.20666(9) 0.0172 1.0000 Uani . . . . . .
C27 C 0.54306(13) 0.33619(13) 0.21136(10) 0.0254 1.0000 Uani . . . . . .
C28 C 0.53890(14) 0.39053(13) 0.28728(11) 0.0285 1.0000 Uani . . . . . .
C29 C 0.46105(13) 0.38267(13) 0.35656(11) 0.0270 1.0000 Uani . . . . . .
C30 C 0.38947(12) 0.32154(11) 0.34809(9) 0.0216 1.0000 Uani . . . . . .
C31 C -0.06289(11) 0.34797(11) 0.60476(9) 0.0192 1.0000 Uani . . . . . .
C32 C -0.10439(11) 0.35339(11) 0.70241(9) 0.0187 1.0000 Uani . . . . . .
C33 C -0.05218(12) 0.29372(11) 0.77227(9) 0.0210 1.0000 Uani . . . . . .
C34 C -0.09478(13) 0.30412(11) 0.86360(10) 0.0218 1.0000 Uani . . . . . .
C35 C -0.04096(15) 0.24523(14) 0.93738(11) 0.0309 1.0000 Uani . . . . . .
C36 C -0.08231(18) 0.25869(16) 1.02527(12) 0.0376 1.0000 Uani . . . . . .
C37 C -0.17873(17) 0.33053(16) 1.04307(11) 0.0371 1.0000 Uani . . . . . .
C38 C -0.23282(15) 0.38774(14) 0.97361(11) 0.0316 1.0000 Uani . . . . . .
C39 C -0.19244(13) 0.37623(12) 0.88175(10) 0.0239 1.0000 Uani . . . . . .
C40 C -0.24503(13) 0.43616(13) 0.80814(11) 0.0261 1.0000 Uani . . . . . .
C41 C -0.20223(12) 0.42536(12) 0.72096(10) 0.0238 1.0000 Uani . . . . . .
C42 C 0.62084(13) 0.23066(12) -0.12897(10) 0.0233 1.0000 Uani . . . . . .
C43 C 0.64359(12) 0.23608(11) -0.23003(9) 0.0200 1.0000 Uani . . . . . .
C44 C 0.57167(12) 0.30526(12) -0.28647(11) 0.0237 1.0000 Uani . . . . . .
C45 C 0.59354(12) 0.31375(12) -0.37836(10) 0.0238 1.0000 Uani . . . . . .
C46 C 0.68743(11) 0.25200(11) -0.41899(9) 0.0193 1.0000 Uani . . . . . .
C47 C 0.71124(14) 0.25762(13) -0.51453(10) 0.0257 1.0000 Uani . . . . . .
C48 C 0.80054(15) 0.19520(14) -0.55224(11) 0.0302 1.0000 Uani . . . . . .
C49 C 0.87143(14) 0.12506(13) -0.49671(11) 0.0300 1.0000 Uani . . . . . .
C50 C 0.85217(13) 0.11868(12) -0.40406(11) 0.0251 1.0000 Uani . . . . . .
C51 C 0.75907(11) 0.18111(10) -0.36318(9) 0.0185 1.0000 Uani . . . . . .
C52 C 0.73509(11) 0.17593(11) -0.26770(9) 0.0196 1.0000 Uani . . . . . .
C53 C 0.2666(3) 0.2622(2) -0.1825(2) 0.0702 1.0000 Uani . . . . . .
C54 C 0.2949(2) 0.33331(18) -0.12791(15) 0.0511 1.0000 Uani . . . . . .
O1 O 0.02553(8) 0.26157(8) 0.59731(6) 0.0207 1.0000 Uani . . . . . .
O2 O 0.54842(9) 0.16231(8) -0.10651(7) 0.0231 1.0000 Uani . . . . . .
P1 P 0.26291(3) 0.44483(3) 0.58930(3) 0.0226 1.0000 Uani . . . . . .
P2 P 0.75309(3) 0.02707(3) 0.22680(3) 0.0249 1.0000 Uani . . . . . .
F1 F 0.36498(9) 0.48655(9) 0.54567(8) 0.0395 1.0000 Uani . . . . . .
F2 F 0.16126(9) 0.40435(9) 0.63412(9) 0.0418 1.0000 Uani . . . . . .
F3 F 0.31118(11) 0.43779(10) 0.68678(8) 0.0429 1.0000 Uani . . . . . .
F4 F 0.21640(12) 0.45196(11) 0.49072(8) 0.0524 1.0000 Uani . . . . . .
F5 F 0.19808(9) 0.55802(8) 0.60323(9) 0.0403 1.0000 Uani . . . . . .
F6 F 0.32777(10) 0.33199(8) 0.57394(9) 0.0437 1.0000 Uani . . . . . .
F7 F 0.73228(11) -0.06570(11) 0.29307(8) 0.0506 1.0000 Uani . . . . . .
F8 F 0.77282(15) 0.11747(12) 0.15933(12) 0.0679 1.0000 Uani . . . . . .
F9 F 0.65773(8) 0.01335(10) 0.16590(7) 0.0363 1.0000 Uani . . . . . .
F10 F 0.84885(10) 0.03732(14) 0.28720(10) 0.0586 1.0000 Uani . . . . . .
F11 F 0.83883(9) -0.04948(10) 0.16610(8) 0.0399 1.0000 Uani . . . . . .
F12 F 0.66633(11) 0.10116(12) 0.28724(10) 0.0542 1.0000 Uani . . . . . .
H531 H 0.3284 0.2348 -0.2218 0.0859 1.0000 Uiso R . . . . .
H532 H 0.2072 0.2967 -0.2188 0.0859 1.0000 Uiso R . . . . .
H533 H 0.2454 0.2085 -0.1444 0.0859 1.0000 Uiso R . . . . .
H11 H 0.4814 -0.0016 0.2430 0.0251 1.0000 Uiso R . . . . .
H21 H 0.5557 -0.1353 0.3455 0.0279 1.0000 Uiso R . . . . .
H31 H 0.4780 -0.1440 0.4948 0.0266 1.0000 Uiso R . . . . .
H41 H 0.3261 -0.0164 0.5377 0.0232 1.0000 Uiso R . . . . .
H71 H 0.1839 0.1194 0.5661 0.0211 1.0000 Uiso R . . . . .
H91 H -0.0131 0.3654 0.4369 0.0213 1.0000 Uiso R . . . . .
H121 H -0.0449 0.4431 0.2911 0.0261 1.0000 Uiso R . . . . .
H131 H -0.0535 0.5180 0.1409 0.0301 1.0000 Uiso R . . . . .
H141 H 0.0881 0.4591 0.0330 0.0290 1.0000 Uiso R . . . . .
H151 H 0.2334 0.3281 0.0761 0.0243 1.0000 Uiso R . . . . .
H161 H 0.0845 0.0971 0.2662 0.0249 1.0000 Uiso R . . . . .
H171 H 0.0030 0.0069 0.1750 0.0315 1.0000 Uiso R . . . . .
H181 H 0.0902 -0.0450 0.0349 0.0327 1.0000 Uiso R . . . . .
H191 H 0.2564 -0.0007 -0.0120 0.0267 1.0000 Uiso R . . . . .
H221 H 0.4018 0.0717 -0.0535 0.0208 1.0000 Uiso R . . . . .
H241 H 0.5831 0.2521 0.0391 0.0228 1.0000 Uiso R . . . . .
H271 H 0.5969 0.3394 0.1626 0.0322 1.0000 Uiso R . . . . .
H281 H 0.5889 0.4331 0.2916 0.0362 1.0000 Uiso R . . . . .
H291 H 0.4568 0.4191 0.4102 0.0330 1.0000 Uiso R . . . . .
H301 H 0.3360 0.3163 0.3967 0.0260 1.0000 Uiso R . . . . .
H311 H -0.0381 0.4082 0.5849 0.0225 1.0000 Uiso R . . . . .
H312 H -0.1202 0.3422 0.5675 0.0225 1.0000 Uiso R . . . . .
H331 H 0.0138 0.2444 0.7595 0.0253 1.0000 Uiso R . . . . .
H351 H 0.0252 0.1957 0.9259 0.0377 1.0000 Uiso R . . . . .
H361 H -0.0446 0.2184 1.0748 0.0454 1.0000 Uiso R . . . . .
H371 H -0.2070 0.3392 1.1048 0.0467 1.0000 Uiso R . . . . .
H381 H -0.2990 0.4367 0.9866 0.0388 1.0000 Uiso R . . . . .
H401 H -0.3116 0.4853 0.8194 0.0310 1.0000 Uiso R . . . . .
H411 H -0.2389 0.4670 0.6716 0.0283 1.0000 Uiso R . . . . .
H421 H 0.6877 0.2057 -0.0988 0.0295 1.0000 Uiso R . . . . .
H422 H 0.5866 0.2968 -0.1099 0.0295 1.0000 Uiso R . . . . .
H441 H 0.5066 0.3465 -0.2601 0.0278 1.0000 Uiso R . . . . .
H451 H 0.5449 0.3626 -0.4158 0.0283 1.0000 Uiso R . . . . .
H471 H 0.6640 0.3064 -0.5530 0.0320 1.0000 Uiso R . . . . .
H481 H 0.8148 0.1990 -0.6171 0.0380 1.0000 Uiso R . . . . .
H491 H 0.9341 0.0810 -0.5238 0.0353 1.0000 Uiso R . . . . .
H501 H 0.9023 0.0715 -0.3666 0.0296 1.0000 Uiso R . . . . .
H521 H 0.7841 0.1293 -0.2289 0.0233 1.0000 Uiso R . . . . .

loop_
_atom_site_aniso_label
_atom_site_aniso_U_11
_atom_site_aniso_U_22
_atom_site_aniso_U_33
_atom_site_aniso_U_23
_atom_site_aniso_U_13
_atom_site_aniso_U_12
Fe1 0.01329(8) 0.01695(8) 0.01085(7) -0.00093(6) 0.00208(6) -0.00338(6)
N1 0.0145(5) 0.0194(5) 0.0162(5) -0.0019(4) 0.0015(4) -0.0045(4)
N2 0.0156(5) 0.0189(5) 0.0124(4) 0.0003(4) 0.0011(4) -0.0036(4)
N3 0.0180(5) 0.0192(5) 0.0127(4) -0.0005(4) 0.0020(4) -0.0050(4)
N4 0.0145(5) 0.0183(5) 0.0152(5) 0.0013(4) 0.0015(4) -0.0041(4)
N5 0.0149(5) 0.0175(5) 0.0134(4) -0.0025(4) 0.0010(4) -0.0044(4)
N6 0.0173(5) 0.0207(5) 0.0134(4) -0.0025(4) 0.0004(4) -0.0036(4)
N7 0.155(3) 0.0556(14) 0.0397(12) -0.0112(11) -0.0019(15) 0.0069(17)
C1 0.0166(6) 0.0223(6) 0.0234(6) -0.0037(5) 0.0039(5) -0.0033(5)
C2 0.0165(6) 0.0210(6) 0.0313(7) -0.0028(5) 0.0004(5) -0.0019(5)
C3 0.0201(6) 0.0186(6) 0.0275(7) 0.0019(5) -0.0058(5) -0.0040(5)
C4 0.0189(6) 0.0206(6) 0.0181(6) 0.0009(5) -0.0029(4) -0.0059(5)
C5 0.0150(5) 0.0178(5) 0.0143(5) -0.0006(4) -0.0002(4) -0.0037(4)
C6 0.0150(5) 0.0184(5) 0.0134(5) 0.0005(4) 0.0001(4) -0.0036(4)
C7 0.0186(6) 0.0218(6) 0.0122(5) 0.0002(4) 0.0019(4) -0.0036(5)
C8 0.0170(5) 0.0228(6) 0.0132(5) -0.0025(4) 0.0030(4) -0.0059(5)
C9 0.0165(5) 0.0218(6) 0.0144(5) -0.0013(4) 0.0033(4) -0.0021(5)
C10 0.0157(5) 0.0193(6) 0.0125(5) 0.0006(4) 0.0020(4) -0.0034(4)
C11 0.0168(5) 0.0190(6) 0.0138(5) 0.0000(4) 0.0012(4) -0.0037(4)
C12 0.0211(6) 0.0245(7) 0.0201(6) 0.0016(5) 0.0015(5) 0.0002(5)
C13 0.0252(7) 0.0256(7) 0.0239(7) 0.0048(5) -0.0033(5) 0.0021(6)
C14 0.0281(7) 0.0280(7) 0.0165(6) 0.0055(5) -0.0029(5) -0.0055(6)
C15 0.0232(6) 0.0235(6) 0.0140(5) 0.0012(5) 0.0014(5) -0.0055(5)
C16 0.0147(5) 0.0241(6) 0.0230(6) 0.0021(5) 0.0026(5) -0.0048(5)
C17 0.0179(6) 0.0307(7) 0.0314(7) 0.0031(6) -0.0025(5) -0.0112(6)
C18 0.0258(7) 0.0308(7) 0.0255(7) 0.0011(6) -0.0070(5) -0.0147(6)
C19 0.0238(6) 0.0247(6) 0.0179(6) -0.0012(5) -0.0023(5) -0.0106(5)
C20 0.0166(5) 0.0198(6) 0.0138(5) 0.0000(4) 0.0005(4) -0.0057(4)
C21 0.0158(5) 0.0167(5) 0.0133(5) -0.0004(4) 0.0013(4) -0.0043(4)
C22 0.0200(6) 0.0185(6) 0.0137(5) -0.0032(4) 0.0020(4) -0.0057(5)
C23 0.0188(6) 0.0198(6) 0.0139(5) -0.0022(4) 0.0045(4) -0.0046(5)
C24 0.0183(6) 0.0233(6) 0.0160(5) -0.0029(5) 0.0042(4) -0.0086(5)
C25 0.0154(5) 0.0191(6) 0.0136(5) -0.0015(4) 0.0011(4) -0.0052(4)
C26 0.0166(5) 0.0215(6) 0.0143(5) -0.0028(4) 0.0009(4) -0.0058(5)
C27 0.0244(7) 0.0338(8) 0.0223(6) -0.0060(6) 0.0025(5) -0.0151(6)
C28 0.0296(8) 0.0354(8) 0.0262(7) -0.0087(6) -0.0028(6) -0.0162(6)
C29 0.0289(7) 0.0323(8) 0.0224(7) -0.0098(6) -0.0030(5) -0.0087(6)
C30 0.0219(6) 0.0265(7) 0.0163(6) -0.0060(5) 0.0005(5) -0.0045(5)
C31 0.0174(6) 0.0242(6) 0.0146(5) -0.0022(5) 0.0035(4) -0.0029(5)
C32 0.0182(6) 0.0223(6) 0.0163(5) -0.0039(5) 0.0041(4) -0.0064(5)
C33 0.0211(6) 0.0238(6) 0.0178(6) -0.0041(5) 0.0033(5) -0.0048(5)
C34 0.0272(7) 0.0224(6) 0.0175(6) -0.0031(5) 0.0027(5) -0.0094(5)
C35 0.0390(9) 0.0312(8) 0.0220(7) -0.0002(6) -0.0001(6) -0.0077(7)
C36 0.0527(11) 0.0414(10) 0.0198(7) 0.0023(6) -0.0010(7) -0.0147(9)
C37 0.0498(11) 0.0470(10) 0.0193(7) -0.0075(7) 0.0092(7) -0.0223(9)
C38 0.0356(8) 0.0367(9) 0.0249(7) -0.0119(6) 0.0133(6) -0.0142(7)
C39 0.0270(7) 0.0267(7) 0.0205(6) -0.0076(5) 0.0076(5) -0.0117(6)
C40 0.0227(7) 0.0288(7) 0.0256(7) -0.0086(6) 0.0068(5) -0.0036(6)
C41 0.0218(6) 0.0267(7) 0.0220(6) -0.0041(5) 0.0035(5) -0.0041(5)
C42 0.0277(7) 0.0278(7) 0.0174(6) -0.0034(5) 0.0082(5) -0.0141(6)
C43 0.0218(6) 0.0230(6) 0.0166(5) -0.0018(5) 0.0041(5) -0.0098(5)
C44 0.0187(6) 0.0243(7) 0.0266(7) -0.0035(5) 0.0044(5) -0.0032(5)
C45 0.0210(6) 0.0246(7) 0.0247(7) 0.0019(5) -0.0024(5) -0.0036(5)
C46 0.0209(6) 0.0223(6) 0.0162(5) -0.0003(5) 0.0002(4) -0.0084(5)
C47 0.0319(7) 0.0300(7) 0.0171(6) 0.0018(5) -0.0022(5) -0.0118(6)
C48 0.0414(9) 0.0360(8) 0.0175(6) -0.0047(6) 0.0058(6) -0.0187(7)
C49 0.0322(8) 0.0301(8) 0.0275(7) -0.0080(6) 0.0124(6) -0.0088(6)
C50 0.0240(7) 0.0254(7) 0.0240(7) -0.0014(5) 0.0044(5) -0.0037(5)
C51 0.0195(6) 0.0200(6) 0.0166(5) -0.0008(4) 0.0028(4) -0.0068(5)
C52 0.0211(6) 0.0208(6) 0.0165(5) 0.0016(5) 0.0017(5) -0.0057(5)
C53 0.080(2) 0.0641(17) 0.0740(19) 0.0315(15) -0.0277(16) -0.0381(16)
C54 0.0610(14) 0.0444(11) 0.0338(10) 0.0090(9) 0.0116(9) 0.0081(10)
O1 0.0206(5) 0.0258(5) 0.0128(4) -0.0014(4) 0.0053(3) -0.0013(4)
O2 0.0294(5) 0.0279(5) 0.0151(4) -0.0062(4) 0.0102(4) -0.0149(4)
P1 0.02000(16) 0.02466(18) 0.02247(17) -0.00229(14) -0.00108(13) -0.00343(13)
P2 0.02093(17) 0.0359(2) 0.01893(16) -0.00641(15) 0.00112(13) -0.00791(15)
F1 0.0302(5) 0.0378(6) 0.0475(6) -0.0012(5) 0.0154(5) -0.0074(4)
F2 0.0301(5) 0.0446(6) 0.0558(7) -0.0053(5) 0.0032(5) -0.0200(5)
F3 0.0531(7) 0.0540(7) 0.0297(5) 0.0040(5) -0.0150(5) -0.0271(6)
F4 0.0598(8) 0.0627(8) 0.0325(6) -0.0034(6) -0.0201(6) -0.0040(7)
F5 0.0325(5) 0.0282(5) 0.0544(7) -0.0053(5) 0.0124(5) 0.0011(4)
F6 0.0432(6) 0.0265(5) 0.0584(8) -0.0078(5) -0.0025(6) -0.0004(5)
F7 0.0503(7) 0.0636(8) 0.0341(6) 0.0187(6) -0.0013(5) -0.0134(6)
F8 0.0796(11) 0.0529(8) 0.0759(11) 0.0159(8) 0.0089(9) -0.0359(8)
F9 0.0251(5) 0.0607(7) 0.0241(5) -0.0058(5) -0.0039(4) -0.0103(5)
F10 0.0317(6) 0.1017(12) 0.0501(7) -0.0425(8) -0.0041(5) -0.0173(7)
F11 0.0250(5) 0.0599(7) 0.0356(6) -0.0229(5) 0.0045(4) -0.0059(5)
F12 0.0387(6) 0.0681(9) 0.0537(8) -0.0345(7) 0.0052(6) 0.0004(6)

loop_
_atom_type_symbol
_atom_type_scat_dispersion_real
_atom_type_scat_dispersion_imag
_atom_type_scat_Cromer_Mann_a1
_atom_type_scat_Cromer_Mann_b1
_atom_type_scat_Cromer_Mann_a2
_atom_type_scat_Cromer_Mann_b2
_atom_type_scat_Cromer_Mann_a3
_atom_type_scat_Cromer_Mann_b3
_atom_type_scat_Cromer_Mann_a4
_atom_type_scat_Cromer_Mann_b4
_atom_type_scat_Cromer_Mann_c
_atom_type_scat_source
C 0.0033 0.0016 2.3100 20.8439 1.0200 10.2075 1.5886 0.5687 0.8650 51.6512 0.2156 'International Tables Vol C 4.2.6.8 and 6.1.1.4'
H 0.0000 0.0000 0.4930 10.5109 0.3229 26.1257 0.1402 3.1424 0.0408 57.7997 0.0030 'International Tables Vol C 4.2.6.8 and 6.1.1.4'
Fe 0.3010 0.8450 11.7695 4.7611 7.3573 0.3072 3.5222 15.3535 2.3045 76.8805 1.0369 'International Tables Vol C 4.2.6.8 and 6.1.1.4'
N 0.0061 0.0033 12.2126 0.0057 3.1322 9.8933 2.0125 28.9975 1.1663 0.5826 -11.5290 'International Tables Vol C 4.2.6.8 and 6.1.1.4'
O 0.0106 0.0060 3.0485 13.2771 2.2868 5.7011 1.5463 0.3239 0.8670 32.9089 0.2508 'International Tables Vol C 4.2.6.8 and 6.1.1.4'
P 0.0900 0.0950 6.4345 1.9067 4.1791 27.1570 1.7800 0.5260 1.4908 68.1645 1.1149 'International Tables Vol C 4.2.6.8 and 6.1.1.4'
F 0.0140 0.0100 3.5392 10.2825 2.6412 4.2944 1.5170 0.2615 1.0243 26.1476 0.2776 'International Tables Vol C 4.2.6.8 and 6.1.1.4'

loop_
_geom_angle_atom_site_label_1
_geom_angle_site_symmetry_1
_geom_angle_atom_site_label_2
_geom_angle_site_symmetry_2
_geom_angle_atom_site_label_3
_geom_angle_site_symmetry_3
_geom_angle
_geom_angle_publ_flag
N1 . Fe1 . N2 . 80.53(5) yes
N1 . Fe1 . N3 . 160.98(5) yes
N2 . Fe1 . N3 . 80.61(5) yes
N1 . Fe1 . N4 . 92.99(5) yes
N2 . Fe1 . N4 . 100.91(5) yes
N3 . Fe1 . N4 . 88.13(5) yes
N1 . Fe1 . N5 . 100.54(5) yes
N2 . Fe1 . N5 . 177.92(5) yes
N3 . Fe1 . N5 . 98.38(5) yes
N4 . Fe1 . N5 . 80.84(5) yes
N1 . Fe1 . N6 . 92.85(5) yes
N2 . Fe1 . N6 . 97.64(5) yes
N3 . Fe1 . N6 . 92.11(5) yes
N4 . Fe1 . N6 . 161.23(5) yes
N5 . Fe1 . N6 . 80.55(5) yes
Fe1 . N1 . C1 . 127.52(10) yes
Fe1 . N1 . C5 . 114.65(9) yes
C1 . N1 . C5 . 117.82(12) yes
Fe1 . N2 . C6 . 119.71(9) yes
Fe1 . N2 . C10 . 119.84(9) yes
C6 . N2 . C10 . 120.34(11) yes
Fe1 . N3 . C11 . 114.70(9) yes
Fe1 . N3 . C15 . 126.93(10) yes
C11 . N3 . C15 . 118.18(12) yes
Fe1 . N4 . C16 . 127.40(10) yes
Fe1 . N4 . C20 . 114.86(9) yes
C16 . N4 . C20 . 117.58(12) yes
Fe1 . N5 . C21 . 119.60(9) yes
Fe1 . N5 . C25 . 119.92(9) yes
C21 . N5 . C25 . 120.22(11) yes
Fe1 . N6 . C26 . 114.50(9) yes
Fe1 . N6 . C30 . 127.69(10) yes
C26 . N6 . C30 . 117.71(12) yes
N1 . C1 . C2 . 122.67(13) yes
N1 . C1 . H11 . 118.616 no
C2 . C1 . H11 . 118.716 no
C1 . C2 . C3 . 119.20(13) yes
C1 . C2 . H21 . 120.432 no
C3 . C2 . H21 . 120.368 no
C2 . C3 . C4 . 119.11(13) yes
C2 . C3 . H31 . 120.434 no
C4 . C3 . H31 . 120.456 no
C3 . C4 . C5 . 118.77(13) yes
C3 . C4 . H41 . 120.704 no
C5 . C4 . H41 . 120.530 no
C4 . C5 . N1 . 122.43(12) yes
C4 . C5 . C6 . 124.21(12) yes
N1 . C5 . C6 . 113.35(11) yes
C5 . C6 . N2 . 111.57(11) yes
C5 . C6 . C7 . 127.02(12) yes
N2 . C6 . C7 . 121.41(12) yes
C6 . C7 . C8 . 118.42(12) yes
C6 . C7 . H71 . 120.827 no
C8 . C7 . H71 . 120.752 no
C7 . C8 . C9 . 120.29(12) yes
C7 . C8 . O1 . 115.28(12) yes
C9 . C8 . O1 . 124.43(12) yes
C8 . C9 . C10 . 117.46(12) yes
C8 . C9 . H91 . 121.185 no
C10 . C9 . H91 . 121.356 no
C9 . C10 . N2 . 122.03(12) yes
C9 . C10 . C11 . 126.75(12) yes
N2 . C10 . C11 . 111.22(11) yes
C10 . C11 . N3 . 113.37(12) yes
C10 . C11 . C12 . 124.65(12) yes
N3 . C11 . C12 . 121.96(12) yes
C11 . C12 . C13 . 118.98(13) yes
C11 . C12 . H121 . 120.416 no
C13 . C12 . H121 . 120.608 no
C12 . C13 . C14 . 119.19(14) yes
C12 . C13 . H131 . 120.437 no
C14 . C13 . H131 . 120.370 no
C13 . C14 . C15 . 119.19(13) yes
C13 . C14 . H141 . 120.442 no
C15 . C14 . H141 . 120.370 no
C14 . C15 . N3 . 122.49(13) yes
C14 . C15 . H151 . 118.807 no
N3 . C15 . H151 . 118.704 no
N4 . C16 . C17 . 122.67(13) yes
N4 . C16 . H161 . 118.651 no
C17 . C16 . H161 . 118.681 no
C16 . C17 . C18 . 119.12(13) yes
C16 . C17 . H171 . 120.439 no
C18 . C17 . H171 . 120.443 no
C17 . C18 . C19 . 119.16(14) yes
C17 . C18 . H181 . 120.388 no
C19 . C18 . H181 . 120.449 no
C18 . C19 . C20 . 118.73(13) yes
C18 . C19 . H191 . 120.673 no
C20 . C19 . H191 . 120.601 no
C19 . C20 . N4 . 122.69(12) yes
C19 . C20 . C21 . 123.94(12) yes
N4 . C20 . C21 . 113.27(11) yes
C20 . C21 . N5 . 111.40(11) yes
C20 . C21 . C22 . 126.85(12) yes
N5 . C21 . C22 . 121.49(12) yes
C21 . C22 . C23 . 118.42(12) yes
C21 . C22 . H221 . 120.787 no
C23 . C22 . H221 . 120.797 no
C22 . C23 . C24 . 119.98(12) yes
C22 . C23 . O2 . 115.38(12) yes
C24 . C23 . O2 . 124.60(12) yes
C23 . C24 . C25 . 118.08(12) yes
C23 . C24 . H241 . 120.991 no
C25 . C24 . H241 . 120.932 no
C24 . C25 . N5 . 121.75(12) yes
C24 . C25 . C26 . 126.70(12) yes
N5 . C25 . C26 . 111.44(11) yes
C25 . C26 . N6 . 113.48(11) yes
C25 . C26 . C27 . 124.14(12) yes
N6 . C26 . C27 . 122.36(12) yes
C26 . C27 . C28 . 119.11(14) yes
C26 . C27 . H271 . 120.323 no
C28 . C27 . H271 . 120.569 no
C27 . C28 . C29 . 118.74(14) yes
C27 . C28 . H281 . 120.603 no
C29 . C28 . H281 . 120.655 no
C28 . C29 . C30 . 119.38(14) yes
C28 . C29 . H291 . 120.389 no
C30 . C29 . H291 . 120.231 no
C29 . C30 . N6 . 122.70(13) yes
C29 . C30 . H301 . 118.722 no
N6 . C30 . H301 . 118.581 no
C32 . C31 . O1 . 108.91(11) yes
C32 . C31 . H311 . 109.485 no
O1 . C31 . H311 . 109.547 no
C32 . C31 . H312 . 109.724 no
O1 . C31 . H312 . 109.692 no
H311 . C31 . H312 . 109.467 no
C31 . C32 . C33 . 123.32(13) yes
C31 . C32 . C41 . 116.88(13) yes
C33 . C32 . C41 . 119.80(13) yes
C32 . C33 . C34 . 120.49(13) yes
C32 . C33 . H331 . 119.727 no
C34 . C33 . H331 . 119.788 no
C33 . C34 . C35 . 121.67(14) yes
C33 . C34 . C39 . 119.48(14) yes
C35 . C34 . C39 . 118.85(14) yes
C34 . C35 . C36 . 120.52(17) yes
C34 . C35 . H351 . 119.599 no
C36 . C35 . H351 . 119.878 no
C35 . C36 . C37 . 120.51(18) yes
C35 . C36 . H361 . 119.597 no
C37 . C36 . H361 . 119.898 no
C36 . C37 . C38 . 120.39(15) yes
C36 . C37 . H371 . 119.790 no
C38 . C37 . H371 . 119.817 no
C37 . C38 . C39 . 120.76(17) yes
C37 . C38 . H381 . 119.728 no
C39 . C38 . H381 . 119.511 no
C38 . C39 . C34 . 118.97(16) yes
C38 . C39 . C40 . 122.25(15) yes
C34 . C39 . C40 . 118.76(13) yes
C39 . C40 . C41 . 120.77(14) yes
C39 . C40 . H401 . 119.690 no
C41 . C40 . H401 . 119.538 no
C32 . C41 . C40 . 120.71(15) yes
C32 . C41 . H411 . 119.552 no
C40 . C41 . H411 . 119.740 no
C43 . C42 . O2 . 108.25(12) yes
C43 . C42 . H421 . 109.862 no
O2 . C42 . H421 . 109.820 no
C43 . C42 . H422 . 109.682 no
O2 . C42 . H422 . 109.738 no
H421 . C42 . H422 . 109.467 no
C42 . C43 . C44 . 119.91(13) yes
C42 . C43 . C52 . 120.30(14) yes
C44 . C43 . C52 . 119.77(13) yes
C43 . C44 . C45 . 120.54(13) yes
C43 . C44 . H441 . 119.702 no
C45 . C44 . H441 . 119.758 no
C44 . C45 . C46 . 120.73(14) yes
C44 . C45 . H451 . 119.653 no
C46 . C45 . H451 . 119.617 no
C45 . C46 . C47 . 122.04(14) yes
C45 . C46 . C51 . 119.17(12) yes
C47 . C46 . C51 . 118.78(13) yes
C46 . C47 . C48 . 120.88(15) yes
C46 . C47 . H471 . 119.544 no
C48 . C47 . H471 . 119.572 no
C47 . C48 . C49 . 120.18(14) yes
C47 . C48 . H481 . 119.934 no
C49 . C48 . H481 . 119.881 no
C48 . C49 . C50 . 120.59(15) yes
C48 . C49 . H491 . 119.715 no
C50 . C49 . H491 . 119.690 no
C49 . C50 . C51 . 120.47(15) yes
C49 . C50 . H501 . 119.822 no
C51 . C50 . H501 . 119.709 no
C46 . C51 . C50 . 119.07(13) yes
C46 . C51 . C52 . 118.58(13) yes
C50 . C51 . C52 . 122.35(13) yes
C51 . C52 . C43 . 121.18(13) yes
C51 . C52 . H521 . 119.378 no
C43 . C52 . H521 . 119.442 no
C54 . C53 . H531 . 108.955 no
C54 . C53 . H532 . 108.738 no
H531 . C53 . H532 . 109.467 no
C54 . C53 . H533 . 110.266 no
H531 . C53 . H533 . 109.697 no
H532 . C53 . H533 . 109.697 no
C53 . C54 . N7 . 177.7(3) yes
C31 . O1 . C8 . 117.62(11) yes
C42 . O2 . C23 . 116.68(11) yes
F1 . P1 . F2 . 179.07(7) yes
F1 . P1 . F3 . 89.17(7) yes
F2 . P1 . F3 . 90.10(7) yes
F1 . P1 . F4 . 89.93(8) yes
F2 . P1 . F4 . 90.80(8) yes
F3 . P1 . F4 . 179.06(8) yes
F1 . P1 . F5 . 89.51(6) yes
F2 . P1 . F5 . 89.91(7) yes
F3 . P1 . F5 . 90.16(8) yes
F4 . P1 . F5 . 90.13(8) yes
F1 . P1 . F6 . 90.15(7) yes
F2 . P1 . F6 . 90.44(7) yes
F3 . P1 . F6 . 90.52(8) yes
F4 . P1 . F6 . 89.18(8) yes
F5 . P1 . F6 . 179.24(7) yes
F7 . P2 . F8 . 178.60(9) yes
F7 . P2 . F9 . 88.81(7) yes
F8 . P2 . F9 . 90.00(9) yes
F7 . P2 . F10 . 90.06(9) yes
F8 . P2 . F10 . 91.11(10) yes
F9 . P2 . F10 . 178.39(8) yes
F7 . P2 . F11 . 89.89(8) yes
F8 . P2 . F11 . 89.35(9) yes
F9 . P2 . F11 . 89.19(6) yes
F10 . P2 . F11 . 89.65(7) yes
F7 . P2 . F12 . 89.09(9) yes
F8 . P2 . F12 . 91.66(10) yes
F9 . P2 . F12 . 89.94(7) yes
F10 . P2 . F12 . 91.20(7) yes
F11 . P2 . F12 . 178.67(8) yes

loop_
_geom_bond_atom_site_label_1
_geom_bond_site_symmetry_1
_geom_bond_atom_site_label_2
_geom_bond_site_symmetry_2
_geom_bond_distance
_geom_bond_publ_flag
Fe1 . N1 . 1.9826(12) yes
Fe1 . N2 . 1.8868(11) yes
Fe1 . N3 . 1.9725(12) yes
Fe1 . N4 . 1.9708(12) yes
Fe1 . N5 . 1.8818(11) yes
Fe1 . N6 . 1.9817(12) yes
N1 . C1 . 1.3370(18) yes
N1 . C5 . 1.3638(16) yes
N2 . C6 . 1.3462(17) yes
N2 . C10 . 1.3398(17) yes
N3 . C11 . 1.3609(16) yes
N3 . C15 . 1.3407(17) yes
N4 . C16 . 1.3436(17) yes
N4 . C20 . 1.3611(16) yes
N5 . C21 . 1.3485(17) yes
N5 . C25 . 1.3435(16) yes
N6 . C26 . 1.3613(16) yes
N6 . C30 . 1.3422(17) yes
N7 . C54 . 1.132(4) yes
C1 . C2 . 1.382(2) yes
C1 . H11 . 0.960 no
C2 . C3 . 1.381(2) yes
C2 . H21 . 0.960 no
C3 . C4 . 1.384(2) yes
C3 . H31 . 0.960 no
C4 . C5 . 1.3800(19) yes
C4 . H41 . 0.960 no
C5 . C6 . 1.4661(18) yes
C6 . C7 . 1.3782(17) yes
C7 . C8 . 1.3944(19) yes
C7 . H71 . 0.960 no
C8 . C9 . 1.3978(19) yes
C8 . O1 . 1.3402(15) yes
C9 . C10 . 1.3874(17) yes
C9 . H91 . 0.960 no
C10 . C11 . 1.4695(18) yes
C11 . C12 . 1.3821(19) yes
C12 . C13 . 1.383(2) yes
C12 . H121 . 0.960 no
C13 . C14 . 1.378(2) yes
C13 . H131 . 0.960 no
C14 . C15 . 1.380(2) yes
C14 . H141 . 0.960 no
C15 . H151 . 0.960 no
C16 . C17 . 1.386(2) yes
C16 . H161 . 0.960 no
C17 . C18 . 1.383(2) yes
C17 . H171 . 0.960 no
C18 . C19 . 1.383(2) yes
C18 . H181 . 0.960 no
C19 . C20 . 1.3838(19) yes
C19 . H191 . 0.960 no
C20 . C21 . 1.4689(18) yes
C21 . C22 . 1.3768(17) yes
C22 . C23 . 1.4005(19) yes
C22 . H221 . 0.960 no
C23 . C24 . 1.3912(19) yes
C23 . O2 . 1.3479(15) yes
C24 . C25 . 1.3857(17) yes
C24 . H241 . 0.960 no
C25 . C26 . 1.4653(18) yes
C26 . C27 . 1.3835(19) yes
C27 . C28 . 1.384(2) yes
C27 . H271 . 0.960 no
C28 . C29 . 1.382(2) yes
C28 . H281 . 0.960 no
C29 . C30 . 1.382(2) yes
C29 . H291 . 0.960 no
C30 . H301 . 0.960 no
C31 . C32 . 1.4988(18) yes
C31 . O1 . 1.4284(17) yes
C31 . H311 . 0.960 no
C31 . H312 . 0.960 no
C32 . C33 . 1.365(2) yes
C32 . C41 . 1.414(2) yes
C33 . C34 . 1.4203(19) yes
C33 . H331 . 0.960 no
C34 . C35 . 1.412(2) yes
C34 . C39 . 1.413(2) yes
C35 . C36 . 1.373(2) yes
C35 . H351 . 0.960 no
C36 . C37 . 1.399(3) yes
C36 . H361 . 0.960 no
C37 . C38 . 1.357(3) yes
C37 . H371 . 0.960 no
C38 . C39 . 1.421(2) yes
C38 . H381 . 0.960 no
C39 . C40 . 1.410(2) yes
C40 . C41 . 1.365(2) yes
C40 . H401 . 0.960 no
C41 . H411 . 0.960 no
C42 . C43 . 1.4965(19) yes
C42 . O2 . 1.4540(17) yes
C42 . H421 . 0.960 no
C42 . H422 . 0.960 no
C43 . C44 . 1.409(2) yes
C43 . C52 . 1.365(2) yes
C44 . C45 . 1.364(2) yes
C44 . H441 . 0.960 no
C45 . C46 . 1.413(2) yes
C45 . H451 . 0.960 no
C46 . C47 . 1.4189(19) yes
C46 . C51 . 1.413(2) yes
C47 . C48 . 1.361(2) yes
C47 . H471 . 0.960 no
C48 . C49 . 1.401(3) yes
C48 . H481 . 0.960 no
C49 . C50 . 1.370(2) yes
C49 . H491 . 0.960 no
C50 . C51 . 1.412(2) yes
C50 . H501 . 0.960 no
C51 . C52 . 1.4183(18) yes
C52 . H521 . 0.960 no
C53 . C54 . 1.430(4) yes
C53 . H531 . 0.960 no
C53 . H532 . 0.960 no
C53 . H533 . 0.960 no
P1 . F1 . 1.6005(12) yes
P1 . F2 . 1.5933(12) yes
P1 . F3 . 1.5878(12) yes
P1 . F4 . 1.5934(12) yes
P1 . F5 . 1.5917(12) yes
P1 . F6 . 1.5915(12) yes
P2 . F7 . 1.5908(14) yes
P2 . F8 . 1.5712(15) yes
P2 . F9 . 1.6062(11) yes
P2 . F10 . 1.5904(12) yes
P2 . F11 . 1.5994(11) yes
P2 . F12 . 1.5857(13) yes
